data_4124955
loop_
_publ_author_name
'Kane, Christopher M.'
'Banisafar, Arash'
'Dougherty, Timothy P.'
'Barbour, Leonard J.'
'Holman, K. Travis'

_publ_section_title
;
 Enclathration and Confinement of Small Gases by the Intrinsically 0D
 Porous Molecular Solid, Me,H,SiMe2.
;
_journal_issue 13
_journal_name_full 'Journal of the American Chemical Society'
_journal_page_first 4377
_journal_page_last 4392
_journal_paper_doi 10.1021/jacs.5b11395
_journal_volume 138
_journal_year 2016
_chemical_formula_moiety 'C40 H48 O8 Si4, 0.34(N2)'
_chemical_formula_sum 'C40 H48 N0.68 O8 Si4'
_chemical_formula_weight 778.67
_space_group_crystal_system monoclinic
_space_group_IT_number 15
_space_group_name_Hall '-C 2yc'
_space_group_name_H-M_alt 'C 1 2/c 1'
_symmetry_space_group_name_Hall '-C 2yc'
_symmetry_space_group_name_H-M 'C 1 2/c 1'
_atom_sites_solution_hydrogens geom
_audit_creation_method SHELXL-2014/7
_cell_angle_alpha 90
_cell_angle_beta 100.330(3)
_cell_angle_gamma 90
_cell_formula_units_Z 8
_cell_length_a 23.873(5)
_cell_length_b 8.3386(18)
_cell_length_c 42.097(9)
_cell_measurement_reflns_used 5715
_cell_measurement_temperature 100(2)
_cell_measurement_theta_max 26.86
_cell_measurement_theta_min 2.38
_cell_volume 8244(3)
_computing_cell_refinement 'SAINT, Bruker 2001'
_computing_data_collection 'SMART (Bruker, 2001)'
_computing_data_reduction SAINT
_computing_molecular_graphics 'X-SEED (Barbour, 2001)'
_computing_publication_material 'X-SEED and POV-RAY'
_computing_structure_refinement 'SHELXL-2014/7 (Sheldrick, 2014)'
_computing_structure_solution 'SHELXS-97 (Sheldrick, 2008)'
_diffrn_ambient_temperature 100(2)
_diffrn_measured_fraction_theta_full 0.998
_diffrn_measured_fraction_theta_max 0.960
_diffrn_measurement_device_type 'Siemens SMART, Bruker APEXII CCD'
_diffrn_measurement_method '\f and \w scans'
_diffrn_radiation_type MoK\a
_diffrn_radiation_wavelength 0.71073
_diffrn_reflns_av_R_equivalents 0.0614
_diffrn_reflns_av_unetI/netI 0.0599
_diffrn_reflns_Laue_measured_fraction_full 0.998
_diffrn_reflns_Laue_measured_fraction_max 0.960
_diffrn_reflns_limit_h_max 30
_diffrn_reflns_limit_h_min -31
_diffrn_reflns_limit_k_max 10
_diffrn_reflns_limit_k_min -10
_diffrn_reflns_limit_l_max 53
_diffrn_reflns_limit_l_min -54
_diffrn_reflns_number 30323
_diffrn_reflns_point_group_measured_fraction_full 0.998
_diffrn_reflns_point_group_measured_fraction_max 0.960
_diffrn_reflns_theta_full 25.000
_diffrn_reflns_theta_max 27.990
_diffrn_reflns_theta_min 1.734
_diffrn_source 'fine-focus sealed tube'
_exptl_absorpt_coefficient_mu 0.194
_exptl_absorpt_correction_type multi-scan
_exptl_absorpt_process_details '(SADABS, Bruker, 2001)'
_exptl_crystal_colour colorless
_exptl_crystal_density_diffrn 1.255
_exptl_crystal_description prism
_exptl_crystal_F_000 3302
_exptl_crystal_size_max 0.370
_exptl_crystal_size_mid 0.210
_exptl_crystal_size_min 0.130
_exptl_transmission_factor_max 0.7457
_exptl_transmission_factor_min 0.5497
_refine_diff_density_max 0.667
_refine_diff_density_min -0.390
_refine_diff_density_rms 0.068
_refine_ls_extinction_method none
_refine_ls_goodness_of_fit_ref 1.036
_refine_ls_hydrogen_treatment constr
_refine_ls_matrix_type full
_refine_ls_number_parameters 489
_refine_ls_number_reflns 9540
_refine_ls_number_restraints 0
_refine_ls_restrained_S_all 1.036
_refine_ls_R_factor_all 0.0771
_refine_ls_R_factor_gt 0.0536
_refine_ls_shift/su_max 0.000
_refine_ls_shift/su_mean 0.000
_refine_ls_structure_factor_coef Fsqd
_refine_ls_weighting_details 'w=1/[\s^2^(Fo^2^)+(0.0724P)^2^+2.3278P] where P=(Fo^2^+2Fc^2^)/3'
_refine_ls_weighting_scheme calc
_refine_ls_wR_factor_gt 0.1271
_refine_ls_wR_factor_ref 0.1367
_reflns_Friedel_coverage 0.000
_reflns_number_gt 7087
_reflns_number_total 9540
_reflns_threshold_expression 'I > 2\s(I)'
_cod_data_source_file ja5b11395_si_009.cif
_cod_data_source_block 13174
_cod_depositor_comments 'Adding full bibliography for 4124955--4124994.cif.'
_cod_database_code 4124955
_shelx_shelxl_version_number 2014/7
_shelx_space_group_comment
;
The symmetry employed for this shelxl refinement is uniquely defined
by the following loop, which should always be used as a source of
symmetry information in preference to the above space-group names.
They are only intended as comments.
;
_shelx_estimated_absorpt_t_min 0.932
_shelx_estimated_absorpt_t_max 0.975

loop_
_space_group_symop_operation_xyz
'x, y, z'
'-x, y, -z+1/2'
'x+1/2, y+1/2, z'
'-x+1/2, y+1/2, -z+1/2'
'-x, -y, -z'
'x, -y, z-1/2'
'-x+1/2, -y+1/2, -z'
'x+1/2, -y+1/2, z-1/2'

loop_
_atom_site_label
_atom_site_type_symbol
_atom_site_fract_x
_atom_site_fract_y
_atom_site_fract_z
_atom_site_U_iso_or_equiv
_atom_site_adp_type
_atom_site_occupancy
_atom_site_site_symmetry_order
_atom_site_calc_flag
_atom_site_refinement_flags_posn
_atom_site_refinement_flags_adp
_atom_site_refinement_flags_occupancy
Si1 Si 0.37926(3) 0.27616(8) 0.22222(2) 0.02081(15) Uani 1 1 d . . .
Si2 Si 0.41093(3) 0.08172(7) 0.07037(2) 0.01885(14) Uani 1 1 d . . .
Si3 Si 0.11121(3) -0.00867(7) 0.04019(2) 0.02264(15) Uani 1 1 d . . .
Si4 Si 0.08531(3) 0.23082(8) 0.18852(2) 0.02219(15) Uani 1 1 d . . .
O1 O 0.15652(6) 0.07062(18) 0.01952(3) 0.0193(3) Uani 1 1 d . . .
O2 O 0.04821(6) 0.30171(19) 0.15447(4) 0.0233(3) Uani 1 1 d . . .
O3 O 0.43784(6) 0.23910(18) 0.09154(3) 0.0187(3) Uani 1 1 d . . .
O4 O 0.35819(6) 0.13523(17) 0.04160(3) 0.0175(3) Uani 1 1 d . . .
O5 O 0.33099(6) 0.40171(18) 0.23124(3) 0.0210(3) Uani 1 1 d . . .
O6 O 0.12825(6) 0.37071(18) 0.20682(4) 0.0216(3) Uani 1 1 d . . .
O7 O 0.06526(6) 0.12585(19) 0.04847(4) 0.0224(3) Uani 1 1 d . . .
O8 O 0.41970(6) 0.36843(19) 0.19983(3) 0.0210(3) Uani 1 1 d . . .
C9 C 0.24418(9) 0.4146(2) 0.05099(5) 0.0159(4) Uani 1 1 d . . .
H9 H 0.2396 0.5219 0.0576 0.019 Uiso 1 1 calc R U .
C10 C 0.34779(8) 0.5337(2) 0.12232(5) 0.0159(4) Uani 1 1 d . . .
H10 H 0.3204 0.6134 0.1143 0.019 Uiso 1 1 calc R U .
C11 C 0.20363(9) 0.1649(2) 0.03153(5) 0.0155(4) Uani 1 1 d . . .
C12 C 0.22881(9) 0.5917(2) 0.16718(5) 0.0175(4) Uani 1 1 d . . .
H12 H 0.2284 0.6647 0.1498 0.021 Uiso 1 1 calc R U .
C13 C 0.28032(9) 0.4421(3) 0.21101(5) 0.0192(4) Uani 1 1 d . . .
C14 C 0.19568(9) 0.3229(2) 0.04037(5) 0.0154(4) Uani 1 1 d . . .
C15 C 0.33647(9) 0.6183(2) 0.17852(5) 0.0177(4) Uani 1 1 d . . .
H15A H 0.3290 0.7263 0.1689 0.021 Uiso 1 1 calc R U .
H15B H 0.3638 0.6305 0.1990 0.021 Uiso 1 1 calc R U .
C16 C 0.22980(9) 0.3807(3) 0.21845(5) 0.0198(4) Uani 1 1 d . . .
C17 C 0.41130(9) 0.3264(3) 0.11268(5) 0.0170(4) Uani 1 1 d . . .
C18 C 0.42847(9) 0.3017(3) 0.14580(5) 0.0190(4) Uani 1 1 d . . .
C19 C 0.12157(9) 0.5753(3) 0.15138(5) 0.0182(4) Uani 1 1 d . . .
H19A H 0.1249 0.6838 0.1423 0.022 Uiso 1 1 calc R U .
H19B H 0.0910 0.5787 0.1645 0.022 Uiso 1 1 calc R U .
C20 C 0.13682(9) 0.3940(2) 0.03878(5) 0.0171(4) Uani 1 1 d . . .
H20A H 0.1385 0.5106 0.0346 0.020 Uiso 1 1 calc R U .
H20B H 0.1106 0.3452 0.0205 0.020 Uiso 1 1 calc R U .
C21 C 0.17878(9) 0.4258(3) 0.19887(5) 0.0185(4) Uani 1 1 d . . .
C22 C 0.07039(9) 0.3244(3) 0.12634(5) 0.0195(4) Uani 1 1 d . . .
C23 C 0.28110(9) 0.5496(2) 0.18576(5) 0.0167(4) Uani 1 1 d . . .
C24 C 0.35037(9) 0.4610(2) 0.06425(5) 0.0163(4) Uani 1 1 d . . .
H24A H 0.3816 0.4321 0.0527 0.020 Uiso 1 1 calc R U .
H24B H 0.3403 0.5746 0.0594 0.020 Uiso 1 1 calc R U .
C25 C 0.11337(9) 0.3677(3) 0.06951(5) 0.0167(4) Uani 1 1 d . . .
C26 C 0.17719(9) 0.5317(2) 0.17293(5) 0.0172(4) Uani 1 1 d . . .
C27 C 0.25770(9) 0.0979(2) 0.03292(5) 0.0165(4) Uani 1 1 d . . .
C28 C 0.12572(9) 0.4754(2) 0.09509(5) 0.0167(4) Uani 1 1 d . . .
H28 H 0.1492 0.5652 0.0929 0.020 Uiso 1 1 calc R U .
C29 C 0.37070(9) 0.4415(2) 0.10025(5) 0.0157(4) Uani 1 1 d . . .
C30 C 0.29900(9) 0.3559(2) 0.05228(5) 0.0148(4) Uani 1 1 d . . .
C31 C 0.36321(9) 0.5146(2) 0.15563(5) 0.0164(4) Uani 1 1 d . . .
C32 C 0.26460(9) -0.0741(2) 0.02338(5) 0.0202(4) Uani 1 1 d . . .
H32A H 0.2674 -0.1429 0.0425 0.030 Uiso 1 1 calc R U .
H32B H 0.2993 -0.0848 0.0141 0.030 Uiso 1 1 calc R U .
H32C H 0.2316 -0.1064 0.0073 0.030 Uiso 1 1 calc R U .
C33 C 0.40297(9) 0.3949(3) 0.16684(5) 0.0183(4) Uani 1 1 d . . .
C34 C 0.30490(9) 0.1966(2) 0.04306(5) 0.0158(4) Uani 1 1 d . . .
C35 C 0.10509(9) 0.4570(2) 0.12385(5) 0.0168(4) Uani 1 1 d . . .
C36 C 0.05584(9) 0.2137(3) 0.10136(5) 0.0217(5) Uani 1 1 d . . .
C37 C 0.07891(9) 0.2368(3) 0.07340(5) 0.0190(4) Uani 1 1 d . . .
C38 C 0.01587(10) 0.0767(3) 0.10406(6) 0.0296(5) Uani 1 1 d . . .
H38A H 0.0379 -0.0201 0.1110 0.044 Uiso 1 1 calc R U .
H38B H -0.0083 0.0575 0.0830 0.044 Uiso 1 1 calc R U .
H38C H -0.0081 0.1036 0.1199 0.044 Uiso 1 1 calc R U .
C39 C 0.34391(12) 0.1017(3) 0.20012(7) 0.0373(6) Uani 1 1 d . . .
H39A H 0.3204 0.0469 0.2136 0.056 Uiso 1 1 calc R U .
H39B H 0.3728 0.0274 0.1949 0.056 Uiso 1 1 calc R U .
H39C H 0.3198 0.1382 0.1801 0.056 Uiso 1 1 calc R U .
C40 C 0.42549(11) 0.2288(3) 0.26095(6) 0.0313(6) Uani 1 1 d . . .
H40A H 0.4474 0.3242 0.2691 0.047 Uiso 1 1 calc R U .
H40B H 0.4517 0.1421 0.2578 0.047 Uiso 1 1 calc R U .
H40C H 0.4020 0.1947 0.2766 0.047 Uiso 1 1 calc R U .
C41 C 0.07009(12) -0.1556(3) 0.01304(8) 0.0431(7) Uani 1 1 d . . .
H41A H 0.0474 -0.0997 -0.0054 0.065 Uiso 1 1 calc R U .
H41B H 0.0447 -0.2147 0.0247 0.065 Uiso 1 1 calc R U .
H41C H 0.0962 -0.2307 0.0053 0.065 Uiso 1 1 calc R U .
C42 C 0.15161(12) -0.0882(3) 0.07871(6) 0.0359(6) Uani 1 1 d . . .
H42A H 0.1791 -0.1685 0.0741 0.054 Uiso 1 1 calc R U .
H42B H 0.1252 -0.1380 0.0911 0.054 Uiso 1 1 calc R U .
H42C H 0.1719 -0.0003 0.0913 0.054 Uiso 1 1 calc R U .
C43 C 0.23073(10) 0.2701(3) 0.24692(5) 0.0272(5) Uani 1 1 d . . .
H43A H 0.1930 0.2681 0.2530 0.041 Uiso 1 1 calc R U .
H43B H 0.2588 0.3087 0.2652 0.041 Uiso 1 1 calc R U .
H43C H 0.2410 0.1616 0.2411 0.041 Uiso 1 1 calc R U .
C44 C 0.46724(10) 0.0114(3) 0.04939(6) 0.0335(6) Uani 1 1 d . . .
H44A H 0.4575 -0.0954 0.0404 0.050 Uiso 1 1 calc R U .
H44B H 0.5033 0.0060 0.0647 0.050 Uiso 1 1 calc R U .
H44C H 0.4710 0.0860 0.0319 0.050 Uiso 1 1 calc R U .
C45 C 0.12752(12) 0.0552(3) 0.18014(6) 0.0336(6) Uani 1 1 d . . .
H45A H 0.1544 0.0876 0.1663 0.050 Uiso 1 1 calc R U .
H45B H 0.1020 -0.0276 0.1692 0.050 Uiso 1 1 calc R U .
H45C H 0.1485 0.0124 0.2005 0.050 Uiso 1 1 calc R U .
C46 C 0.03277(11) 0.1944(3) 0.21479(6) 0.0337(6) Uani 1 1 d . . .
H46A H 0.0523 0.1565 0.2359 0.051 Uiso 1 1 calc R U .
H46B H 0.0055 0.1130 0.2049 0.051 Uiso 1 1 calc R U .
H46C H 0.0125 0.2943 0.2175 0.051 Uiso 1 1 calc R U .
C47 C 0.47366(10) 0.1801(3) 0.15848(5) 0.0284(5) Uani 1 1 d . . .
H47A H 0.4557 0.0835 0.1653 0.043 Uiso 1 1 calc R U .
H47B H 0.4996 0.2254 0.1770 0.043 Uiso 1 1 calc R U .
H47C H 0.4951 0.1525 0.1414 0.043 Uiso 1 1 calc R U .
C48 C 0.38546(13) -0.0645(3) 0.09726(6) 0.0397(7) Uani 1 1 d . . .
H48A H 0.3559 -0.0151 0.1074 0.060 Uiso 1 1 calc R U .
H48B H 0.4173 -0.0982 0.1140 0.060 Uiso 1 1 calc R U .
H48C H 0.3697 -0.1582 0.0847 0.060 Uiso 1 1 calc R U .
N1 N 0.2365(4) 0.2227(12) 0.1283(2) 0.067(2) Uiso 0.34 1 d . . P
N2 N 0.2667(5) 0.1714(14) 0.1219(3) 0.082(3) Uiso 0.34 1 d . . P

loop_
_atom_site_aniso_label
_atom_site_aniso_U_11
_atom_site_aniso_U_22
_atom_site_aniso_U_33
_atom_site_aniso_U_23
_atom_site_aniso_U_13
_atom_site_aniso_U_12
Si1 0.0197(3) 0.0214(3) 0.0201(3) 0.0003(2) 0.0003(2) 0.0008(2)
Si2 0.0194(3) 0.0172(3) 0.0189(3) -0.0015(2) 0.0002(2) 0.0020(2)
Si3 0.0224(3) 0.0179(3) 0.0272(3) -0.0046(3) 0.0033(3) -0.0059(2)
Si4 0.0230(3) 0.0225(3) 0.0232(3) 0.0013(2) 0.0096(3) -0.0021(2)
O1 0.0177(8) 0.0180(8) 0.0206(7) -0.0030(6) -0.0010(6) -0.0031(6)
O2 0.0201(8) 0.0278(9) 0.0235(8) 0.0005(7) 0.0082(6) -0.0020(6)
O3 0.0150(7) 0.0208(8) 0.0202(7) -0.0043(6) 0.0028(6) -0.0001(6)
O4 0.0150(7) 0.0173(7) 0.0201(7) -0.0022(6) 0.0025(6) 0.0027(6)
O5 0.0186(8) 0.0259(8) 0.0171(7) 0.0000(6) -0.0007(6) 0.0008(6)
O6 0.0199(8) 0.0238(8) 0.0226(8) 0.0013(6) 0.0079(6) -0.0002(6)
O7 0.0170(8) 0.0247(8) 0.0248(8) -0.0069(7) 0.0012(6) -0.0048(6)
O8 0.0190(8) 0.0269(8) 0.0156(7) -0.0014(6) -0.0013(6) -0.0003(6)
C9 0.0211(11) 0.0116(10) 0.0146(9) -0.0007(8) 0.0025(8) -0.0015(8)
C10 0.0125(10) 0.0136(10) 0.0209(10) 0.0000(8) 0.0008(8) -0.0036(7)
C11 0.0175(10) 0.0152(10) 0.0126(9) -0.0004(8) -0.0002(8) -0.0029(8)
C12 0.0218(11) 0.0137(10) 0.0173(10) -0.0024(8) 0.0048(8) 0.0008(8)
C13 0.0202(11) 0.0199(11) 0.0164(10) -0.0043(8) 0.0008(8) 0.0025(8)
C14 0.0170(10) 0.0162(10) 0.0128(9) 0.0024(8) 0.0024(8) 0.0017(8)
C15 0.0187(11) 0.0157(10) 0.0181(10) -0.0030(8) 0.0013(8) -0.0022(8)
C16 0.0248(12) 0.0168(10) 0.0180(10) -0.0008(8) 0.0044(9) 0.0014(9)
C17 0.0143(10) 0.0180(10) 0.0185(10) -0.0047(8) 0.0027(8) -0.0032(8)
C18 0.0139(10) 0.0203(11) 0.0214(10) -0.0015(9) -0.0004(8) -0.0006(8)
C19 0.0188(11) 0.0162(10) 0.0202(10) 0.0015(8) 0.0054(8) 0.0019(8)
C20 0.0157(10) 0.0157(10) 0.0180(10) 0.0012(8) -0.0020(8) 0.0015(8)
C21 0.0192(11) 0.0180(11) 0.0202(10) -0.0022(8) 0.0087(9) -0.0003(8)
C22 0.0148(10) 0.0235(11) 0.0206(10) 0.0025(9) 0.0042(8) 0.0012(8)
C23 0.0183(11) 0.0142(10) 0.0179(10) -0.0058(8) 0.0038(8) -0.0004(8)
C24 0.0184(11) 0.0135(10) 0.0171(10) -0.0006(8) 0.0032(8) -0.0008(8)
C25 0.0125(10) 0.0180(10) 0.0190(10) 0.0040(8) 0.0010(8) 0.0030(8)
C26 0.0194(11) 0.0149(10) 0.0172(10) -0.0026(8) 0.0028(8) 0.0024(8)
C27 0.0207(11) 0.0136(10) 0.0143(9) -0.0022(8) 0.0011(8) 0.0005(8)
C28 0.0146(10) 0.0133(10) 0.0215(10) 0.0017(8) 0.0017(8) 0.0019(8)
C29 0.0142(10) 0.0163(10) 0.0165(9) -0.0007(8) 0.0025(8) -0.0049(8)
C30 0.0177(10) 0.0151(10) 0.0114(9) 0.0010(8) 0.0022(8) -0.0021(8)
C31 0.0134(10) 0.0159(10) 0.0203(10) -0.0026(8) 0.0039(8) -0.0040(8)
C32 0.0209(11) 0.0160(10) 0.0228(11) -0.0033(9) 0.0014(9) -0.0005(8)
C33 0.0150(10) 0.0224(11) 0.0158(10) -0.0025(8) -0.0014(8) -0.0034(8)
C34 0.0170(10) 0.0167(10) 0.0137(9) 0.0005(8) 0.0027(8) 0.0012(8)
C35 0.0146(10) 0.0165(10) 0.0186(10) 0.0004(8) 0.0007(8) 0.0032(8)
C36 0.0149(11) 0.0229(11) 0.0273(11) 0.0012(9) 0.0037(9) -0.0026(8)
C37 0.0152(10) 0.0203(11) 0.0205(10) -0.0025(9) 0.0002(8) -0.0007(8)
C38 0.0266(13) 0.0312(13) 0.0321(13) -0.0031(11) 0.0079(10) -0.0112(10)
C39 0.0332(15) 0.0297(14) 0.0504(16) -0.0102(12) 0.0114(13) -0.0044(11)
C40 0.0260(13) 0.0409(15) 0.0260(12) 0.0102(11) 0.0026(10) 0.0051(11)
C41 0.0332(15) 0.0368(15) 0.0604(19) -0.0246(14) 0.0117(14) -0.0150(12)
C42 0.0473(17) 0.0251(13) 0.0363(14) 0.0110(11) 0.0102(12) 0.0049(11)
C43 0.0266(13) 0.0321(13) 0.0236(11) 0.0091(10) 0.0063(10) 0.0027(10)
C44 0.0215(13) 0.0423(15) 0.0336(13) -0.0152(12) -0.0031(10) 0.0109(11)
C45 0.0425(16) 0.0262(13) 0.0326(13) 0.0015(11) 0.0076(12) 0.0032(11)
C46 0.0308(14) 0.0419(15) 0.0323(13) -0.0022(12) 0.0161(11) -0.0097(12)
C47 0.0238(12) 0.0380(14) 0.0212(11) -0.0040(10) -0.0017(9) 0.0108(10)
C48 0.0566(18) 0.0257(14) 0.0323(14) 0.0058(11) -0.0046(13) -0.0143(12)

loop_
_atom_type_symbol
_atom_type_description
_atom_type_scat_dispersion_real
_atom_type_scat_dispersion_imag
_atom_type_scat_source
C C 0.0033 0.0016 'International Tables Vol C Tables 4.2.6.8 and 6.1.1.4'
H H 0.0000 0.0000 'International Tables Vol C Tables 4.2.6.8 and 6.1.1.4'
N N 0.0061 0.0033 'International Tables Vol C Tables 4.2.6.8 and 6.1.1.4'
O O 0.0106 0.0060 'International Tables Vol C Tables 4.2.6.8 and 6.1.1.4'
Si Si 0.0817 0.0704 'International Tables Vol C Tables 4.2.6.8 and 6.1.1.4'

loop_
_geom_angle_atom_site_label_1
_geom_angle_atom_site_label_2
_geom_angle_atom_site_label_3
_geom_angle
O5 Si1 O8 109.80(8)
O5 Si1 C40 105.38(10)
O8 Si1 C40 106.61(10)
O5 Si1 C39 109.91(10)
O8 Si1 C39 109.86(11)
C40 Si1 C39 115.11(13)
O4 Si2 O3 110.77(8)
O4 Si2 C44 105.25(10)
O3 Si2 C44 105.46(10)
O4 Si2 C48 109.83(11)
O3 Si2 C48 109.52(10)
C44 Si2 C48 115.88(14)
O1 Si3 O7 111.35(8)
O1 Si3 C41 105.56(11)
O7 Si3 C41 106.49(11)
O1 Si3 C42 108.56(11)
O7 Si3 C42 108.64(10)
C41 Si3 C42 116.23(14)
O6 Si4 O2 110.09(8)
O6 Si4 C46 105.64(10)
O2 Si4 C46 105.26(11)
O6 Si4 C45 109.58(11)
O2 Si4 C45 110.10(10)
C46 Si4 C45 115.97(13)
C11 O1 Si3 126.95(13)
C22 O2 Si4 123.99(14)
C17 O3 Si2 125.80(13)
C34 O4 Si2 131.03(13)
C13 O5 Si1 125.43(13)
C21 O6 Si4 128.06(13)
C37 O7 Si3 122.44(13)
C33 O8 Si1 123.35(13)
C30 C9 C14 122.86(19)
C29 C10 C31 122.9(2)
O1 C11 C14 119.48(18)
O1 C11 C27 118.04(18)
C14 C11 C27 122.42(19)
C26 C12 C23 122.9(2)
O5 C13 C23 119.61(19)
O5 C13 C16 117.72(19)
C23 C13 C16 122.5(2)
C11 C14 C9 117.41(19)
C11 C14 C20 121.92(19)
C9 C14 C20 120.67(18)
C31 C15 C23 113.05(16)
C21 C16 C13 117.80(19)
C21 C16 C43 121.4(2)
C13 C16 C43 120.8(2)
O3 C17 C18 118.48(19)
O3 C17 C29 119.09(18)
C18 C17 C29 122.34(19)
C17 C18 C33 117.9(2)
C17 C18 C47 121.10(19)
C33 C18 C47 121.01(19)
C26 C19 C35 112.40(17)
C25 C20 C14 112.79(16)
O6 C21 C16 118.26(19)
O6 C21 C26 119.62(19)
C16 C21 C26 122.0(2)
O2 C22 C36 117.99(19)
O2 C22 C35 119.44(19)
C36 C22 C35 122.55(19)
C13 C23 C12 117.20(19)
C13 C23 C15 121.78(19)
C12 C23 C15 121.01(19)
C29 C24 C30 111.40(16)
C28 C25 C37 117.48(19)
C28 C25 C20 120.50(19)
C37 C25 C20 122.02(19)
C12 C26 C21 117.5(2)
C12 C26 C19 121.26(19)
C21 C26 C19 121.20(19)
C11 C27 C34 117.72(18)
C11 C27 C32 120.88(19)
C34 C27 C32 121.39(19)
C25 C28 C35 122.79(19)
C10 C29 C17 117.33(18)
C10 C29 C24 120.97(19)
C17 C29 C24 121.65(18)
C9 C30 C34 117.70(19)
C9 C30 C24 120.62(18)
C34 C30 C24 121.66(18)
C10 C31 C33 117.50(19)
C10 C31 C15 120.52(19)
C33 C31 C15 121.97(18)
O8 C33 C18 117.66(19)
O8 C33 C31 120.36(18)
C18 C33 C31 121.95(19)
O4 C34 C30 120.22(18)
O4 C34 C27 117.76(18)
C30 C34 C27 121.87(19)
C28 C35 C22 117.29(19)
C28 C35 C19 120.48(19)
C22 C35 C19 122.21(18)
C22 C36 C37 117.4(2)
C22 C36 C38 121.4(2)
C37 C36 C38 121.2(2)
O7 C37 C25 119.64(19)
O7 C37 C36 117.88(19)
C25 C37 C36 122.5(2)

loop_
_geom_bond_atom_site_label_1
_geom_bond_atom_site_label_2
_geom_bond_distance
Si1 O5 1.6507(16)
Si1 O8 1.6550(16)
Si1 C40 1.840(2)
Si1 C39 1.847(3)
Si2 O4 1.6445(15)
Si2 O3 1.6506(16)
Si2 C44 1.832(2)
Si2 C48 1.840(3)
Si3 O1 1.6435(16)
Si3 O7 1.6493(17)
Si3 C41 1.835(3)
Si3 C42 1.854(3)
Si4 O6 1.6497(17)
Si4 O2 1.6533(17)
Si4 C46 1.840(2)
Si4 C45 1.847(3)
O1 C11 1.391(2)
O2 C22 1.394(2)
O3 C17 1.387(2)
O4 C34 1.383(2)
O5 C13 1.390(3)
O6 C21 1.387(3)
O7 C37 1.394(3)
O8 C33 1.392(2)
C9 C30 1.389(3)
C9 C14 1.393(3)
C10 C29 1.392(3)
C10 C31 1.394(3)
C11 C14 1.391(3)
C11 C27 1.398(3)
C12 C26 1.391(3)
C12 C23 1.394(3)
C13 C23 1.393(3)
C13 C16 1.397(3)
C14 C20 1.516(3)
C15 C31 1.518(3)
C15 C23 1.521(3)
C16 C21 1.394(3)
C16 C43 1.509(3)
C17 C18 1.396(3)
C17 C29 1.397(3)
C18 C33 1.398(3)
C18 C47 1.507(3)
C19 C26 1.512(3)
C19 C35 1.519(3)
C20 C25 1.515(3)
C21 C26 1.399(3)
C22 C36 1.395(3)
C22 C35 1.397(3)
C24 C29 1.515(3)
C24 C30 1.518(3)
C25 C28 1.393(3)
C25 C37 1.394(3)
C27 C34 1.399(3)
C27 C32 1.506(3)
C28 C35 1.395(3)
C30 C34 1.398(3)
C31 C33 1.399(3)
C36 C37 1.399(3)
C36 C38 1.506(3)
N1 N2 0.918(12)
